data_4078247
loop_
_publ_author_name
'Beck, Robert'
'Johnson, Samuel A.'

_publ_section_title
;
 Structural Similarities in Dinuclear, Tetranuclear, and Pentanuclear
 Nickel Silyl and Silylene Complexes Obtained via Si--H and Si--C
 Activation
;
_journal_issue 9
_journal_name_full Organometallics
_journal_page_first 3599
_journal_paper_doi 10.1021/om300120x
_journal_volume 31
_journal_year 2012
_chemical_formula_moiety 'C36 H58 Ni2 P2 Si'
_chemical_formula_sum 'C36 H58 Ni2 P2 Si'
_chemical_formula_weight 698.27
_chemical_name_systematic
;
 ?
;
_space_group_IT_number 14
_space_group_name_Hall '-P 2ybc'
_symmetry_cell_setting monoclinic
_symmetry_space_group_name_Hall '-P 2ybc'
_symmetry_space_group_name_H-M 'P 1 21/c 1'
_atom_sites_solution_hydrogens geom
_atom_sites_solution_primary direct
_atom_sites_solution_secondary difmap
_audit_conform_dict_location ftp://ftp.iucr.org/pub/cif_core.dic
_audit_conform_dict_name cif_core.dic
_audit_conform_dict_version 2.4
_audit_creation_date 2011-08-18T10:38:38-00:00
_audit_creation_method 'WinGX routine CIF_UPDATE'
_cell_angle_alpha 90
_cell_angle_beta 117.4610(10)
_cell_angle_gamma 90
_cell_formula_units_Z 4
_cell_length_a 15.2973(18)
_cell_length_b 15.2853(18)
_cell_length_c 17.426(2)
_cell_measurement_reflns_used 6433
_cell_measurement_temperature 173(2)
_cell_measurement_theta_max 28.29
_cell_measurement_theta_min 2.67
_cell_volume 3615.5(7)
_computing_cell_refinement 'Bruker SMART'
_computing_data_collection 'Bruker SMART'
_computing_data_reduction 'Bruker SAINT'
_computing_molecular_graphics 'Bruker SHELXTL'
_computing_publication_material 'Bruker SHELXTL'
_computing_structure_refinement 'SHELXL-97 (Sheldrick, 1997)'
_computing_structure_solution 'Bruker SHELXTL'
_diffrn_ambient_temperature 173(2)
_diffrn_measured_fraction_theta_full 0.999
_diffrn_measured_fraction_theta_max 0.999
_diffrn_measurement_device_type 'CCD area detector'
_diffrn_measurement_method 'phi and omega scans'
_diffrn_radiation_monochromator graphite
_diffrn_radiation_type MoK\a
_diffrn_radiation_wavelength 0.71073
_diffrn_reflns_av_R_equivalents 0.1195
_diffrn_reflns_av_unetI/netI 0.0942
_diffrn_reflns_limit_h_max 18
_diffrn_reflns_limit_h_min -18
_diffrn_reflns_limit_k_max 18
_diffrn_reflns_limit_k_min -18
_diffrn_reflns_limit_l_max 20
_diffrn_reflns_limit_l_min -20
_diffrn_reflns_number 34464
_diffrn_reflns_theta_full 25
_diffrn_reflns_theta_max 25
_diffrn_reflns_theta_min 2.35
_exptl_absorpt_coefficient_mu 1.186
_exptl_absorpt_correction_T_max 0.9113
_exptl_absorpt_correction_T_min 0.8241
_exptl_absorpt_correction_type multi-scan
_exptl_absorpt_process_details 'SADABS, BRUKER 2001'
_exptl_crystal_colour brown
_exptl_crystal_density_diffrn 1.283
_exptl_crystal_density_method 'not measured'
_exptl_crystal_description plate
_exptl_crystal_F_000 1496
_exptl_crystal_size_max 0.17
_exptl_crystal_size_mid 0.12
_exptl_crystal_size_min 0.08
_refine_diff_density_max 0.974
_refine_diff_density_min -0.513
_refine_diff_density_rms 0.105
_refine_ls_extinction_method none
_refine_ls_goodness_of_fit_ref 1.04
_refine_ls_hydrogen_treatment mixed
_refine_ls_matrix_type full
_refine_ls_number_parameters 386
_refine_ls_number_reflns 6371
_refine_ls_number_restraints 0
_refine_ls_restrained_S_all 1.04
_refine_ls_R_factor_all 0.1096
_refine_ls_R_factor_gt 0.0665
_refine_ls_shift/su_max 0
_refine_ls_shift/su_mean 0
_refine_ls_structure_factor_coef Fsqd
_refine_ls_weighting_details 'calc w=1/[\s^2^(Fo^2^)+(0.0580P)^2^+0.0000P] where P=(Fo^2^+2Fc^2^)/3'
_refine_ls_weighting_scheme calc
_refine_ls_wR_factor_gt 0.1241
_refine_ls_wR_factor_ref 0.1406
_reflns_number_gt 4198
_reflns_number_total 6371
_reflns_threshold_expression >2sigma(I)
_cod_data_source_file om300120x_si_002.cif
_cod_data_source_block rbv31s
_cod_depositor_comments
;
The following automatic conversions were performed:

'_symmetry_cell_setting' value 'Monoclinic' changed to 'monoclinic'
according to /home/saulius/struct/CIF-dictionaries/cif_core.dic
dictionary named 'cif_core.dic' version 2.4.1 from 2010-06-29.

Automatic conversion script
Id: cif_fix_values 1715 2011-07-08 13:25:40Z adriana 
;
_cod_original_cell_volume 3615.6(7)
_cod_original_sg_symbol_H-M P2(1)/c
_cod_database_code 4078247

loop_
_symmetry_equiv_pos_as_xyz
'x, y, z'
'-x, y+1/2, -z+1/2'
'-x, -y, -z'
'x, -y-1/2, z-1/2'

loop_
_atom_site_label
_atom_site_type_symbol
_atom_site_fract_x
_atom_site_fract_y
_atom_site_fract_z
_atom_site_U_iso_or_equiv
_atom_site_adp_type
_atom_site_occupancy
_atom_site_symmetry_multiplicity
_atom_site_calc_flag
_atom_site_refinement_flags
Ni1 Ni 0.15107(5) 0.45216(4) 0.27646(4) 0.01966(19) Uani 1 1 d .
Ni2 Ni 0.28312(5) 0.42038(4) 0.24199(4) 0.02001(19) Uani 1 1 d .
Si1 Si 0.21962(10) 0.55442(9) 0.23114(10) 0.0200(3) Uani 1 1 d .
P1 P 0.06221(10) 0.42654(9) 0.34340(9) 0.0208(3) Uani 1 1 d .
P2 P 0.39344(11) 0.42638(9) 0.19696(10) 0.0271(4) Uani 1 1 d .
C1 C 0.2229(4) 0.3466(3) 0.2966(4) 0.0231(12) Uani 1 1 d .
C2 C 0.3016(4) 0.3232(4) 0.3773(4) 0.0300(14) Uani 1 1 d .
H2 H 0.3262 0.3656 0.4222 0.036 Uiso 1 1 calc R
C3 C 0.3443(4) 0.2414(4) 0.3935(4) 0.0381(16) Uani 1 1 d .
H3 H 0.396 0.2283 0.4494 0.046 Uiso 1 1 calc R
C4 C 0.3134(5) 0.1788(4) 0.3303(4) 0.0417(17) Uani 1 1 d .
H4 H 0.3413 0.1218 0.343 0.05 Uiso 1 1 calc R
C5 C 0.2418(4) 0.1987(4) 0.2485(4) 0.0383(16) Uani 1 1 d .
H5 H 0.2215 0.1561 0.2039 0.046 Uiso 1 1 calc R
C6 C 0.1988(4) 0.2819(3) 0.2309(4) 0.0260(13) Uani 1 1 d .
H6 H 0.1521 0.2958 0.1732 0.031 Uiso 1 1 calc R
C7 C 0.2885(4) 0.6437(3) 0.3132(3) 0.0241(13) Uani 1 1 d .
C8 C 0.3562(4) 0.6214(4) 0.3976(4) 0.0326(14) Uani 1 1 d .
H8 H 0.3698 0.5613 0.4123 0.039 Uiso 1 1 calc R
C9 C 0.4042(5) 0.6842(4) 0.4606(4) 0.0446(17) Uani 1 1 d .
H9 H 0.451 0.6673 0.5173 0.054 Uiso 1 1 calc R
C10 C 0.3836(4) 0.7712(4) 0.4406(4) 0.0401(16) Uani 1 1 d .
H10 H 0.4155 0.8145 0.4837 0.048 Uiso 1 1 calc R
C11 C 0.3174(4) 0.7957(4) 0.3590(4) 0.0414(16) Uani 1 1 d .
H11 H 0.3037 0.8559 0.3452 0.05 Uiso 1 1 calc R
C12 C 0.2701(4) 0.7324(4) 0.2958(4) 0.0341(15) Uani 1 1 d .
H12 H 0.2239 0.7503 0.2393 0.041 Uiso 1 1 calc R
C13 C 0.1655(4) 0.6099(3) 0.1219(3) 0.0211(12) Uani 1 1 d .
C14 C 0.0706(4) 0.5905(3) 0.0581(4) 0.0287(13) Uani 1 1 d .
H14 H 0.0293 0.5552 0.0726 0.034 Uiso 1 1 calc R
C15 C 0.0349(5) 0.6209(4) -0.0254(4) 0.0380(15) Uani 1 1 d .
H15 H -0.0298 0.6057 -0.0674 0.046 Uiso 1 1 calc R
C16 C 0.0919(5) 0.6726(4) -0.0482(4) 0.0435(17) Uani 1 1 d .
H16 H 0.0672 0.693 -0.1059 0.052 Uiso 1 1 calc R
C17 C 0.1857(5) 0.6950(4) 0.0133(4) 0.0401(16) Uani 1 1 d .
H17 H 0.2257 0.7313 -0.002 0.048 Uiso 1 1 calc R
C18 C 0.2217(4) 0.6643(3) 0.0978(4) 0.0311(14) Uani 1 1 d .
H18 H 0.286 0.6808 0.1398 0.037 Uiso 1 1 calc R
C19 C 0.0881(4) 0.3197(4) 0.4004(4) 0.0363(15) Uani 1 1 d .
H19 H 0.1613 0.3128 0.4275 0.044 Uiso 1 1 calc R
C20 C 0.0618(5) 0.3087(4) 0.4746(4) 0.056(2) Uani 1 1 d .
H20A H -0.0098 0.3029 0.4509 0.085 Uiso 1 1 calc R
H20B H 0.0843 0.36 0.5125 0.085 Uiso 1 1 calc R
H20C H 0.094 0.2561 0.5078 0.085 Uiso 1 1 calc R
C21 C 0.0468(5) 0.2439(4) 0.3369(4) 0.0462(18) Uani 1 1 d .
H21A H 0.0761 0.1889 0.3666 0.069 Uiso 1 1 calc R
H21B H 0.0626 0.2525 0.289 0.069 Uiso 1 1 calc R
H21C H -0.0249 0.2414 0.3144 0.069 Uiso 1 1 calc R
C22 C -0.0743(4) 0.4303(4) 0.2786(3) 0.0280(13) Uani 1 1 d .
H22 H -0.0939 0.371 0.2518 0.034 Uiso 1 1 calc R
C23 C -0.1312(4) 0.4435(4) 0.3299(4) 0.0409(16) Uani 1 1 d .
H23A H -0.1136 0.5002 0.3594 0.061 Uiso 1 1 calc R
H23B H -0.1145 0.3967 0.3728 0.061 Uiso 1 1 calc R
H23C H -0.202 0.4421 0.2905 0.061 Uiso 1 1 calc R
C24 C -0.1074(4) 0.4937(4) 0.2035(4) 0.0397(16) Uani 1 1 d .
H24A H -0.1782 0.4865 0.1657 0.06 Uiso 1 1 calc R
H24B H -0.0712 0.4819 0.1706 0.06 Uiso 1 1 calc R
H24C H -0.0942 0.5538 0.2256 0.06 Uiso 1 1 calc R
C25 C 0.0933(4) 0.5067(4) 0.4316(4) 0.0328(15) Uani 1 1 d .
H25 H 0.0552 0.4917 0.4635 0.039 Uiso 1 1 calc R
C26 C 0.2031(4) 0.5004(5) 0.4944(4) 0.0516(19) Uani 1 1 d .
H26A H 0.2414 0.5112 0.4632 0.077 Uiso 1 1 calc R
H26B H 0.218 0.4417 0.5201 0.077 Uiso 1 1 calc R
H26C H 0.2202 0.5441 0.5403 0.077 Uiso 1 1 calc R
C27 C 0.0673(5) 0.6002(4) 0.3976(4) 0.0475(18) Uani 1 1 d .
H27A H 0.0863 0.6407 0.4463 0.071 Uiso 1 1 calc R
H27B H -0.0038 0.6045 0.3598 0.071 Uiso 1 1 calc R
H27C H 0.1027 0.6155 0.3648 0.071 Uiso 1 1 calc R
C28 C 0.3428(4) 0.4741(4) 0.0868(4) 0.0358(15) Uani 1 1 d .
H28 H 0.3335 0.5377 0.0945 0.043 Uiso 1 1 calc R
C29 C 0.2396(5) 0.4393(4) 0.0283(4) 0.0505(19) Uani 1 1 d .
H29A H 0.2048 0.4804 -0.0194 0.076 Uiso 1 1 calc R
H29B H 0.2033 0.4329 0.0618 0.076 Uiso 1 1 calc R
H29C H 0.2446 0.3823 0.0049 0.076 Uiso 1 1 calc R
C30 C 0.4073(5) 0.4715(4) 0.0409(4) 0.0513(19) Uani 1 1 d .
H30A H 0.4277 0.4111 0.039 0.077 Uiso 1 1 calc R
H30B H 0.4659 0.508 0.0726 0.077 Uiso 1 1 calc R
H30C H 0.3698 0.4939 -0.0181 0.077 Uiso 1 1 calc R
C31 C 0.4967(4) 0.5018(4) 0.2650(4) 0.0448(17) Uani 1 1 d .
H31 H 0.4708 0.5626 0.248 0.054 Uiso 1 1 calc R
C32 C 0.5244(5) 0.4929(5) 0.3607(4) 0.059(2) Uani 1 1 d .
H32A H 0.5658 0.441 0.3844 0.088 Uiso 1 1 calc R
H32B H 0.4644 0.487 0.3673 0.088 Uiso 1 1 calc R
H32C H 0.5608 0.545 0.3918 0.088 Uiso 1 1 calc R
C33 C 0.5905(5) 0.4965(6) 0.2552(5) 0.090(3) Uani 1 1 d .
H33A H 0.6385 0.5391 0.2939 0.136 Uiso 1 1 calc R
H33B H 0.5751 0.5097 0.1953 0.136 Uiso 1 1 calc R
H33C H 0.6182 0.4375 0.2701 0.136 Uiso 1 1 calc R
C34 C 0.4547(5) 0.3224(4) 0.1921(4) 0.0418(17) Uani 1 1 d .
H34 H 0.5047 0.3366 0.172 0.05 Uiso 1 1 calc R
C35 C 0.5081(5) 0.2817(4) 0.2817(5) 0.059(2) Uani 1 1 d .
H35A H 0.4618 0.2739 0.3055 0.088 Uiso 1 1 calc R
H35B H 0.5619 0.3202 0.3197 0.088 Uiso 1 1 calc R
H35C H 0.5351 0.2247 0.2776 0.088 Uiso 1 1 calc R
C36 C 0.3816(5) 0.2585(4) 0.1288(5) 0.057(2) Uani 1 1 d .
H36A H 0.4158 0.2045 0.1281 0.085 Uiso 1 1 calc R
H36B H 0.3507 0.2844 0.0708 0.085 Uiso 1 1 calc R
H36C H 0.3308 0.2451 0.1465 0.085 Uiso 1 1 calc R
H1 H 0.122(4) 0.542(4) 0.247(4) 0.058(18) Uiso 1 1 d .

loop_
_atom_site_aniso_label
_atom_site_aniso_U_11
_atom_site_aniso_U_22
_atom_site_aniso_U_33
_atom_site_aniso_U_23
_atom_site_aniso_U_13
_atom_site_aniso_U_12
Ni1 0.0206(4) 0.0203(4) 0.0235(4) 0.0024(3) 0.0148(3) 0.0005(3)
Ni2 0.0187(4) 0.0205(4) 0.0253(4) 0.0035(3) 0.0139(3) 0.0023(3)
Si1 0.0198(8) 0.0185(8) 0.0266(8) 0.0028(6) 0.0148(7) -0.0001(6)
P1 0.0218(8) 0.0234(8) 0.0227(8) -0.0002(6) 0.0149(6) -0.0011(6)
P2 0.0240(8) 0.0286(9) 0.0344(9) 0.0096(7) 0.0182(7) 0.0039(6)
C1 0.021(3) 0.025(3) 0.033(3) 0.005(3) 0.021(3) -0.003(2)
C2 0.027(3) 0.029(3) 0.034(4) 0.000(3) 0.014(3) -0.001(3)
C3 0.030(4) 0.045(4) 0.042(4) 0.012(3) 0.020(3) 0.010(3)
C4 0.052(4) 0.031(4) 0.060(5) 0.018(3) 0.042(4) 0.014(3)
C5 0.057(4) 0.023(3) 0.048(4) -0.002(3) 0.036(4) -0.002(3)
C6 0.030(3) 0.025(3) 0.028(3) 0.005(3) 0.018(3) 0.007(2)
C7 0.016(3) 0.031(3) 0.031(3) -0.001(3) 0.015(3) -0.004(2)
C8 0.038(4) 0.028(3) 0.034(4) 0.006(3) 0.018(3) -0.004(3)
C9 0.042(4) 0.053(5) 0.031(4) 0.000(3) 0.011(3) -0.011(3)
C10 0.040(4) 0.035(4) 0.045(4) -0.014(3) 0.019(3) -0.006(3)
C11 0.042(4) 0.027(4) 0.054(4) -0.006(3) 0.020(4) 0.005(3)
C12 0.024(3) 0.025(3) 0.044(4) -0.002(3) 0.008(3) 0.004(3)
C13 0.024(3) 0.019(3) 0.025(3) 0.001(2) 0.015(3) 0.003(2)
C14 0.029(3) 0.021(3) 0.035(3) -0.001(3) 0.014(3) 0.001(2)
C15 0.042(4) 0.031(4) 0.025(3) -0.002(3) 0.002(3) 0.011(3)
C16 0.062(5) 0.039(4) 0.025(4) 0.010(3) 0.017(4) 0.013(3)
C17 0.061(5) 0.027(3) 0.055(4) 0.016(3) 0.046(4) 0.012(3)
C18 0.030(3) 0.029(3) 0.038(4) 0.004(3) 0.019(3) 0.002(3)
C19 0.036(4) 0.040(4) 0.045(4) 0.015(3) 0.030(3) 0.010(3)
C20 0.071(5) 0.057(5) 0.062(5) 0.028(4) 0.048(4) 0.014(4)
C21 0.062(5) 0.022(3) 0.082(5) 0.010(3) 0.056(4) 0.006(3)
C22 0.021(3) 0.032(3) 0.031(3) -0.005(3) 0.012(3) -0.008(2)
C23 0.026(3) 0.068(5) 0.040(4) 0.006(3) 0.025(3) 0.003(3)
C24 0.027(3) 0.057(4) 0.033(4) 0.007(3) 0.012(3) 0.002(3)
C25 0.033(3) 0.046(4) 0.031(3) -0.012(3) 0.024(3) -0.009(3)
C26 0.032(4) 0.088(6) 0.037(4) -0.021(4) 0.017(3) -0.022(4)
C27 0.066(5) 0.035(4) 0.062(5) -0.022(3) 0.047(4) -0.018(3)
C28 0.045(4) 0.037(4) 0.037(4) 0.008(3) 0.029(3) 0.012(3)
C29 0.043(4) 0.069(5) 0.034(4) 0.002(3) 0.013(3) 0.009(3)
C30 0.074(5) 0.056(5) 0.047(4) 0.008(3) 0.047(4) 0.008(4)
C31 0.026(3) 0.048(4) 0.054(5) 0.009(3) 0.013(3) -0.007(3)
C32 0.036(4) 0.076(6) 0.052(5) -0.013(4) 0.010(4) -0.009(4)
C33 0.049(5) 0.144(9) 0.075(6) 0.024(6) 0.025(5) -0.041(5)
C34 0.043(4) 0.037(4) 0.063(5) 0.014(3) 0.040(4) 0.018(3)
C35 0.055(5) 0.050(5) 0.077(5) 0.024(4) 0.035(4) 0.024(4)
C36 0.082(6) 0.043(4) 0.071(5) 0.001(4) 0.057(5) 0.009(4)

loop_
_atom_type_symbol
_atom_type_description
_atom_type_scat_dispersion_real
_atom_type_scat_dispersion_imag
_atom_type_scat_source
C C 0.0033 0.0016 'International Tables Vol C Tables 4.2.6.8 and 6.1.1.4'
H H 0 0 'International Tables Vol C Tables 4.2.6.8 and 6.1.1.4'
Si Si 0.0817 0.0704 'International Tables Vol C Tables 4.2.6.8 and 6.1.1.4'
P P 0.1023 0.0942 'International Tables Vol C Tables 4.2.6.8 and 6.1.1.4'
Ni Ni 0.3393 1.1124 'International Tables Vol C Tables 4.2.6.8 and 6.1.1.4'

loop_
_geom_angle_atom_site_label_1
_geom_angle_atom_site_label_2
_geom_angle_atom_site_label_3
_geom_angle
C1 Ni1 P1 101.42(16)
C1 Ni1 Si1 109.72(15)
P1 Ni1 Si1 145.47(6)
C1 Ni1 Ni2 52.55(15)
P1 Ni1 Ni2 153.19(5)
Si1 Ni1 Ni2 57.66(4)
C1 Ni1 H1 157(2)
P1 Ni1 H1 101(2)
Si1 Ni1 H1 48(2)
Ni2 Ni1 H1 105(2)
C1 Ni2 P2 145.09(16)
C1 Ni2 Si1 106.57(16)
P2 Ni2 Si1 108.12(6)
C1 Ni2 Ni1 50.06(15)
P2 Ni2 Ni1 164.83(5)
Si1 Ni2 Ni1 56.97(4)
C1 Ni2 C6 35.80(19)
P2 Ni2 C6 118.66(13)
Si1 Ni2 C6 126.49(13)
Ni1 Ni2 C6 73.81(12)
C13 Si1 C7 105.6(2)
C13 Si1 Ni1 127.91(17)
C7 Si1 Ni1 115.22(17)
C13 Si1 Ni2 117.87(16)
C7 Si1 Ni2 121.61(17)
Ni1 Si1 Ni2 65.37(5)
C13 Si1 H1 102(2)
C7 Si1 H1 100.9(19)
Ni1 Si1 H1 41(2)
Ni2 Si1 H1 106(2)
C25 P1 C19 103.2(3)
C25 P1 C22 105.7(2)
C19 P1 C22 104.7(3)
C25 P1 Ni1 109.77(18)
C19 P1 Ni1 114.13(18)
C22 P1 Ni1 117.95(18)
C28 P2 C34 105.4(3)
C28 P2 C31 104.0(3)
C34 P2 C31 105.0(3)
C28 P2 Ni2 111.60(18)
C34 P2 Ni2 118.2(2)
C31 P2 Ni2 111.5(2)
C2 C1 C6 114.2(5)
C2 C1 Ni1 123.8(4)
C6 C1 Ni1 121.9(4)
C2 C1 Ni2 104.7(3)
C6 C1 Ni2 90.8(3)
Ni1 C1 Ni2 77.39(19)
C3 C2 C1 122.6(5)
C3 C2 H2 118.7
C1 C2 H2 118.7
C4 C3 C2 120.9(6)
C4 C3 H3 119.5
C2 C3 H3 119.5
C3 C4 C5 119.6(6)
C3 C4 H4 120.2
C5 C4 H4 120.2
C4 C5 C6 120.0(6)
C4 C5 H5 120
C6 C5 H5 120
C5 C6 C1 122.1(5)
C5 C6 Ni2 126.4(4)
C1 C6 Ni2 53.4(3)
C5 C6 H6 118.9
C1 C6 H6 118.9
Ni2 C6 H6 90.2
C12 C7 C8 116.5(5)
C12 C7 Si1 123.3(4)
C8 C7 Si1 120.1(4)
C9 C8 C7 122.0(6)
C9 C8 H8 119
C7 C8 H8 119
C10 C9 C8 119.5(6)
C10 C9 H9 120.2
C8 C9 H9 120.2
C11 C10 C9 120.2(6)
C11 C10 H10 119.9
C9 C10 H10 119.9
C10 C11 C12 120.0(6)
C10 C11 H11 120
C12 C11 H11 120
C7 C12 C11 121.8(6)
C7 C12 H12 119.1
C11 C12 H12 119.1
C14 C13 C18 116.5(5)
C14 C13 Si1 121.3(4)
C18 C13 Si1 121.8(4)
C15 C14 C13 122.1(5)
C15 C14 H14 119
C13 C14 H14 119
C16 C15 C14 120.5(6)
C16 C15 H15 119.8
C14 C15 H15 119.8
C15 C16 C17 119.5(6)
C15 C16 H16 120.2
C17 C16 H16 120.2
C16 C17 C18 119.9(6)
C16 C17 H17 120
C18 C17 H17 120
C13 C18 C17 121.4(5)
C13 C18 H18 119.3
C17 C18 H18 119.3
C21 C19 C20 110.3(5)
C21 C19 P1 111.5(4)
C20 C19 P1 118.3(4)
C21 C19 H19 105.2
C20 C19 H19 105.2
P1 C19 H19 105.2
C19 C20 H20A 109.5
C19 C20 H20B 109.5
H20A C20 H20B 109.5
C19 C20 H20C 109.5
H20A C20 H20C 109.5
H20B C20 H20C 109.5
C19 C21 H21A 109.5
C19 C21 H21B 109.5
H21A C21 H21B 109.5
C19 C21 H21C 109.5
H21A C21 H21C 109.5
H21B C21 H21C 109.5
C24 C22 C23 111.6(5)
C24 C22 P1 112.2(4)
C23 C22 P1 115.7(4)
C24 C22 H22 105.5
C23 C22 H22 105.5
P1 C22 H22 105.5
C22 C23 H23A 109.5
C22 C23 H23B 109.5
H23A C23 H23B 109.5
C22 C23 H23C 109.5
H23A C23 H23C 109.5
H23B C23 H23C 109.5
C22 C24 H24A 109.5
C22 C24 H24B 109.5
H24A C24 H24B 109.5
C22 C24 H24C 109.5
H24A C24 H24C 109.5
H24B C24 H24C 109.5
C26 C25 C27 110.0(5)
C26 C25 P1 109.3(4)
C27 C25 P1 112.1(4)
C26 C25 H25 108.5
C27 C25 H25 108.5
P1 C25 H25 108.5
C25 C26 H26A 109.5
C25 C26 H26B 109.5
H26A C26 H26B 109.5
C25 C26 H26C 109.5
H26A C26 H26C 109.5
H26B C26 H26C 109.5
C25 C27 H27A 109.5
C25 C27 H27B 109.5
H27A C27 H27B 109.5
C25 C27 H27C 109.5
H27A C27 H27C 109.5
H27B C27 H27C 109.5
C29 C28 C30 111.1(5)
C29 C28 P2 111.3(4)
C30 C28 P2 117.9(4)
C29 C28 H28 105.1
C30 C28 H28 105.1
P2 C28 H28 105.1
C28 C29 H29A 109.5
C28 C29 H29B 109.5
H29A C29 H29B 109.5
C28 C29 H29C 109.5
H29A C29 H29C 109.5
H29B C29 H29C 109.5
C28 C30 H30A 109.5
C28 C30 H30B 109.5
H30A C30 H30B 109.5
C28 C30 H30C 109.5
H30A C30 H30C 109.5
H30B C30 H30C 109.5
C33 C31 C32 108.5(5)
C33 C31 P2 117.3(5)
C32 C31 P2 111.4(4)
C33 C31 H31 106.3
C32 C31 H31 106.3
P2 C31 H31 106.3
C31 C32 H32A 109.5
C31 C32 H32B 109.5
H32A C32 H32B 109.5
C31 C32 H32C 109.5
H32A C32 H32C 109.5
H32B C32 H32C 109.5
C31 C33 H33A 109.5
C31 C33 H33B 109.5
H33A C33 H33B 109.5
C31 C33 H33C 109.5
H33A C33 H33C 109.5
H33B C33 H33C 109.5
C36 C34 C35 110.5(5)
C36 C34 P2 111.4(4)
C35 C34 P2 110.1(4)
C36 C34 H34 108.2
C35 C34 H34 108.2
P2 C34 H34 108.2
C34 C35 H35A 109.5
C34 C35 H35B 109.5
H35A C35 H35B 109.5
C34 C35 H35C 109.5
H35A C35 H35C 109.5
H35B C35 H35C 109.5
C34 C36 H36A 109.5
C34 C36 H36B 109.5
H36A C36 H36B 109.5
C34 C36 H36C 109.5
H36A C36 H36C 109.5
H36B C36 H36C 109.5

loop_
_geom_bond_atom_site_label_1
_geom_bond_atom_site_label_2
_geom_bond_distance
Ni1 C1 1.892(5)
Ni1 P1 2.1966(15)
Ni1 Si1 2.2204(15)
Ni1 Ni2 2.4075(9)
Ni1 H1 1.46(6)
Ni2 C1 1.958(5)
Ni2 P2 2.1664(15)
Ni2 Si1 2.2378(15)
Ni2 C6 2.439(5)
Si1 C13 1.891(5)
Si1 C7 1.905(5)
Si1 H1 1.64(5)
P1 C25 1.849(5)
P1 C19 1.857(6)
P1 C22 1.862(5)
P2 C28 1.856(6)
P2 C34 1.867(6)
P2 C31 1.872(6)
C1 C2 1.412(7)
C1 C6 1.427(7)
C2 C3 1.379(7)
C2 H2 0.95
C3 C4 1.368(8)
C3 H3 0.95
C4 C5 1.373(8)
C4 H4 0.95
C5 C6 1.399(7)
C5 H5 0.95
C6 H6 0.95
C7 C12 1.389(7)
C7 C8 1.395(7)
C8 C9 1.388(8)
C8 H8 0.95
C9 C10 1.374(8)
C9 H9 0.95
C10 C11 1.363(8)
C10 H10 0.95
C11 C12 1.392(8)
C11 H11 0.95
C12 H12 0.95
C13 C14 1.393(7)
C13 C18 1.394(7)
C14 C15 1.377(7)
C14 H14 0.95
C15 C16 1.365(8)
C15 H15 0.95
C16 C17 1.380(8)
C16 H16 0.95
C17 C18 1.395(7)
C17 H17 0.95
C18 H18 0.95
C19 C21 1.523(8)
C19 C20 1.531(8)
C19 H19 1
C20 H20A 0.98
C20 H20B 0.98
C20 H20C 0.98
C21 H21A 0.98
C21 H21B 0.98
C21 H21C 0.98
C22 C24 1.517(7)
C22 C23 1.520(7)
C22 H22 1
C23 H23A 0.98
C23 H23B 0.98
C23 H23C 0.98
C24 H24A 0.98
C24 H24B 0.98
C24 H24C 0.98
C25 C26 1.527(8)
C25 C27 1.528(8)
C25 H25 1
C26 H26A 0.98
C26 H26B 0.98
C26 H26C 0.98
C27 H27A 0.98
C27 H27B 0.98
C27 H27C 0.98
C28 C29 1.526(8)
C28 C30 1.531(7)
C28 H28 1
C29 H29A 0.98
C29 H29B 0.98
C29 H29C 0.98
C30 H30A 0.98
C30 H30B 0.98
C30 H30C 0.98
C31 C33 1.523(9)
C31 C32 1.524(9)
C31 H31 1
C32 H32A 0.98
C32 H32B 0.98
C32 H32C 0.98
C33 H33A 0.98
C33 H33B 0.98
C33 H33C 0.98
C34 C36 1.512(9)
C34 C35 1.523(8)
C34 H34 1
C35 H35A 0.98
C35 H35B 0.98
C35 H35C 0.98
C36 H36A 0.98
C36 H36B 0.98
C36 H36C 0.98
